data_4324199
loop_
_publ_author_name
'Prakash Kanoo'
'R. Sambhu'
'Tapas Kumar Maji'

_publ_section_title
;
 Guest-Specific Double- or Single-Step Adsorption in a Flexible Porous
 Framework Based on a Mixed-Ligand System
;
_journal_name_full 'Inorganic Chemistry'
_journal_page_first 400
_journal_page_last 402
_journal_paper_doi 10.1021/ic101232u
_journal_volume 50
_journal_year 2011
_chemical_formula_sum 'C27 H39 N2 Ni O8'
_chemical_formula_weight 578.31
_chemical_name_systematic
;
 ?
;
_space_group_IT_number 19
_symmetry_cell_setting orthorhombic
_symmetry_space_group_name_Hall 'P 2ac 2ab'
_symmetry_space_group_name_H-M 'P 21 21 21'
_atom_sites_solution_hydrogens geom
_atom_sites_solution_primary direct
_atom_sites_solution_secondary difmap
_audit_creation_method SHELXL-97
_cell_angle_alpha 90.00
_cell_angle_beta 90.00
_cell_angle_gamma 90.00
_cell_formula_units_Z 4
_cell_length_a 12.4421(3)
_cell_length_b 15.0196(3)
_cell_length_c 15.1013(3)
_cell_measurement_temperature 293(2)
_cell_volume 2822.06(10)
_computing_cell_refinement SMART
_computing_data_collection 'SMART (Bruker,2000)'
_computing_data_reduction 'SAINT (Bruker,2000)'
_computing_molecular_graphics 'Mercury 1.4.1'
_computing_publication_material 'PLATON (Spek, 2003)'
_computing_structure_refinement 'SHELXL-97 (Sheldrick, 1997)'
_computing_structure_solution 'SIR-92 (Altomare et al. 1994)'
_diffrn_ambient_temperature 293(2)
_diffrn_measured_fraction_theta_full 1.000
_diffrn_measured_fraction_theta_max 1.000
_diffrn_radiation_monochromator graphite
_diffrn_radiation_source 'fine-focus sealed tube'
_diffrn_radiation_type MoK\a
_diffrn_radiation_wavelength 0.71073
_diffrn_reflns_av_R_equivalents 0.0421
_diffrn_reflns_av_sigmaI/netI 0.0316
_diffrn_reflns_limit_h_max 11
_diffrn_reflns_limit_h_min -12
_diffrn_reflns_limit_k_max 15
_diffrn_reflns_limit_k_min -14
_diffrn_reflns_limit_l_max 15
_diffrn_reflns_limit_l_min -15
_diffrn_reflns_number 24620
_diffrn_reflns_theta_full 21.69
_diffrn_reflns_theta_max 21.69
_diffrn_reflns_theta_min 1.91
_exptl_absorpt_coefficient_mu 0.738
_exptl_absorpt_correction_T_max 0.9765
_exptl_absorpt_correction_T_min 0.7461
_exptl_absorpt_correction_type empirical
_exptl_absorpt_process_details SADABS
_exptl_crystal_colour 'sky blue'
_exptl_crystal_density_diffrn 1.361
_exptl_crystal_description parallelepiped
_exptl_crystal_F_000 1228
_exptl_crystal_size_max 0.10
_exptl_crystal_size_mid 0.08
_exptl_crystal_size_min 0.06
_refine_diff_density_max 0.300
_refine_diff_density_min -0.194
_refine_diff_density_rms 0.039
_refine_ls_abs_structure_details 'Flack H D (1983), Acta Cryst. A39, 876-881'
_refine_ls_abs_structure_Flack -0.005(19)
_refine_ls_extinction_method none
_refine_ls_goodness_of_fit_ref 0.729
_refine_ls_hydrogen_treatment noref
_refine_ls_matrix_type full
_refine_ls_number_parameters 343
_refine_ls_number_reflns 3321
_refine_ls_number_restraints 1
_refine_ls_restrained_S_all 0.740
_refine_ls_R_factor_all 0.0395
_refine_ls_R_factor_gt 0.0339
_refine_ls_shift/su_max 0.000
_refine_ls_shift/su_mean 0.000
_refine_ls_structure_factor_coef Fsqd
_refine_ls_weighting_details 'calc w=1/[\s^2^(Fo^2^)+(0.0624P)^2^+4.2117P] where P=(Fo^2^+2Fc^2^)/3'
_refine_ls_weighting_scheme calc
_refine_ls_wR_factor_gt 0.0830
_refine_ls_wR_factor_ref 0.0878
_reflns_number_gt 3020
_reflns_number_total 3321
_reflns_threshold_expression >2sigma(I)
_cod_data_source_file ic101232u_si_002.cif
_cod_data_source_block complex1
_cod_database_code 4324199

loop_
_symmetry_equiv_pos_as_xyz
'x, y, z'
'-x+1/2, -y, z+1/2'
'x+1/2, -y+1/2, -z'
'-x, y+1/2, -z+1/2'

loop_
_atom_site_label
_atom_site_type_symbol
_atom_site_fract_x
_atom_site_fract_y
_atom_site_fract_z
_atom_site_U_iso_or_equiv
_atom_site_adp_type
_atom_site_occupancy
_atom_site_symmetry_multiplicity
_atom_site_calc_flag
_atom_site_refinement_flags
C1 C 0.2377(4) -0.1721(3) 0.6636(3) 0.0447(11) Uani 1 1 d .
C2 C 0.2524(3) -0.2286(3) 0.5803(3) 0.0377(10) Uani 1 1 d .
C3 C 0.3658(3) -0.2685(3) 0.5793(3) 0.0450(11) Uani 1 1 d .
H3A H 0.4185 -0.2209 0.5796 0.054 Uiso 1 1 calc R
H3B H 0.3765 -0.3041 0.6322 0.054 Uiso 1 1 calc R
C4 C 0.3818(4) -0.3260(3) 0.4979(3) 0.0574(12) Uani 1 1 d .
H4 H 0.4550 -0.3501 0.4983 0.069 Uiso 1 1 calc R
C5 C 0.3024(5) -0.4021(3) 0.4980(3) 0.0731(15) Uani 1 1 d .
H5A H 0.3132 -0.4389 0.5500 0.088 Uiso 1 1 calc R
H5B H 0.3129 -0.4388 0.4459 0.088 Uiso 1 1 calc R
C6 C 0.1902(5) -0.3642(3) 0.4983(3) 0.0656(14) Uani 1 1 d .
H6 H 0.1382 -0.4133 0.4987 0.079 Uiso 1 1 calc R
C7 C 0.1722(4) -0.3076(3) 0.4151(3) 0.0539(12) Uani 1 1 d .
H7A H 0.1806 -0.3444 0.3627 0.065 Uiso 1 1 calc R
H7B H 0.0998 -0.2838 0.4153 0.065 Uiso 1 1 calc R
C8 C 0.2530(3) -0.2314(2) 0.4126(3) 0.0351(9) Uani 1 1 d .
C9 C 0.2369(3) -0.1736(2) 0.4957(2) 0.0366(9) Uani 1 1 d .
H9A H 0.2880 -0.1248 0.4950 0.044 Uiso 1 1 calc R
H9B H 0.1651 -0.1484 0.4951 0.044 Uiso 1 1 calc R
C10 C 0.1720(4) -0.3063(3) 0.5792(3) 0.0540(12) Uani 1 1 d .
H10A H 0.1807 -0.3418 0.6324 0.065 Uiso 1 1 calc R
H10B H 0.0992 -0.2831 0.5784 0.065 Uiso 1 1 calc R
C11 C 0.3661(3) -0.2700(3) 0.4152(3) 0.0509(12) Uani 1 1 d .
H11A H 0.3780 -0.3065 0.3631 0.061 Uiso 1 1 calc R
H11B H 0.4182 -0.2220 0.4146 0.061 Uiso 1 1 calc R
C12 C 0.2409(4) -0.1733(3) 0.3309(3) 0.0397(10) Uani 1 1 d .
C13 C -0.0037(4) 0.1265(3) 0.6903(3) 0.0592(13) Uani 1 1 d .
H13 H -0.0109 0.1276 0.7516 0.071 Uiso 1 1 calc R
C14 C 0.0785(4) 0.0739(3) 0.5670(3) 0.0580(13) Uani 1 1 d .
H14 H 0.1300 0.0380 0.5402 0.070 Uiso 1 1 calc R
C15 C -0.0713(4) 0.1784(3) 0.6413(3) 0.0605(13) Uani 1 1 d .
H15 H -0.1225 0.2132 0.6697 0.073 Uiso 1 1 calc R
C16 C 0.0124(4) 0.1244(3) 0.5134(3) 0.0635(13) Uani 1 1 d .
H16 H 0.0195 0.1210 0.4522 0.076 Uiso 1 1 calc R
C17 C -0.0646(4) 0.1801(3) 0.5501(3) 0.0516(12) Uani 1 1 d .
C18 C -0.1318(4) 0.2411(3) 0.4941(4) 0.0715(15) Uani 1 1 d .
H18A H -0.0837 0.2775 0.4588 0.086 Uiso 1 1 calc R
H18B H -0.1706 0.2809 0.5333 0.086 Uiso 1 1 calc R
C19 C -0.2133(5) 0.1977(4) 0.4316(4) 0.0824(17) Uani 1 1 d .
H19A H -0.2403 0.2426 0.3910 0.099 Uiso 1 1 calc R
H19B H -0.1770 0.1526 0.3967 0.099 Uiso 1 1 calc R
C20 C -0.3042(5) 0.1567(4) 0.4774(3) 0.0819(17) Uani 1 1 d .
H20A H -0.3359 0.2010 0.5162 0.098 Uiso 1 1 calc R
H20B H -0.2768 0.1092 0.5145 0.098 Uiso 1 1 calc R
C21 C -0.3939(4) 0.1181(3) 0.4187(3) 0.0534(11) Uani 1 1 d .
C22 C -0.3961(4) 0.1270(4) 0.3267(3) 0.0691(15) Uani 1 1 d .
H22 H -0.3417 0.1582 0.2981 0.083 Uiso 1 1 calc R
C23 C -0.4751(4) 0.0715(3) 0.4549(3) 0.0537(12) Uani 1 1 d .
H23 H -0.4769 0.0633 0.5159 0.064 Uiso 1 1 calc R
C24 C -0.4784(4) 0.0901(3) 0.2780(3) 0.0617(13) Uani 1 1 d .
H24 H -0.4779 0.0974 0.2169 0.074 Uiso 1 1 calc R
C25 C -0.5556(4) 0.0358(3) 0.4033(3) 0.0480(11) Uani 1 1 d .
H25 H -0.6105 0.0043 0.4308 0.058 Uiso 1 1 calc R
C26 C 0.5670(6) 0.0217(5) 0.7605(6) 0.146(3) Uani 1 1 d D
H26A H 0.5892 -0.0091 0.8138 0.175 Uiso 1 1 calc R
H26B H 0.5281 0.0746 0.7786 0.175 Uiso 1 1 calc R
C27 C 0.6622(8) 0.0494(7) 0.7134(6) 0.198(5) Uani 1 1 d D
H27A H 0.7190 0.0074 0.7238 0.298 Uiso 1 1 calc R
H27B H 0.6841 0.1071 0.7340 0.298 Uiso 1 1 calc R
H27C H 0.6471 0.0522 0.6511 0.298 Uiso 1 1 calc R
N1 N 0.0723(3) 0.0740(2) 0.6554(2) 0.0473(9) Uani 1 1 d .
N2 N -0.5580(3) 0.0447(2) 0.3145(2) 0.0433(9) Uani 1 1 d .
O1 O 0.1843(3) -0.10063(19) 0.65548(16) 0.0535(7) Uani 1 1 d .
O2 O 0.2761(3) -0.2004(2) 0.73501(19) 0.0660(9) Uani 1 1 d .
O3 O 0.1646(3) -0.1853(2) 0.2782(2) 0.0717(10) Uani 1 1 d .
O4 O 0.3126(3) -0.1155(2) 0.31995(17) 0.0546(8) Uani 1 1 d .
O5 O 0.2904(3) -0.0534(2) 0.82749(18) 0.0647(9) Uani 1 1 d .
H51 H 0.3620 -0.0409 0.8103 0.078 Uiso 1 1 d R
H52 H 0.2782 -0.1001 0.8180 0.078 Uiso 1 1 d R
O6 O 0.3101(3) 0.0585(2) 0.66139(17) 0.0595(8) Uani 1 1 d .
H61 H 0.3395 0.1107 0.7058 0.071 Uiso 1 1 d R
H62 H 0.3745 0.0188 0.6740 0.071 Uiso 1 1 d R
O7 O 0.4972(3) -0.0326(3) 0.7147(4) 0.131(2) Uani 1 1 d .
O8 O 0.4980(3) 0.2997(2) 0.7221(2) 0.0785(10) Uani 1 1 d .
H81 H 0.4504 0.2635 0.7541 0.094 Uiso 1 1 d R
H82 H 0.5718 0.2928 0.7368 0.094 Uiso 1 1 d R
Ni1 Ni 0.18122(4) 0.00780(3) 0.73773(3) 0.04455(18) Uani 1 1 d .

loop_
_atom_site_aniso_label
_atom_site_aniso_U_11
_atom_site_aniso_U_22
_atom_site_aniso_U_33
_atom_site_aniso_U_23
_atom_site_aniso_U_13
_atom_site_aniso_U_12
C1 0.038(3) 0.055(3) 0.040(3) 0.002(2) 0.011(2) 0.003(2)
C2 0.029(2) 0.048(2) 0.037(2) 0.0017(19) 0.0029(19) 0.001(2)
C3 0.039(3) 0.049(2) 0.046(3) 0.003(2) -0.006(2) 0.003(2)
C4 0.053(3) 0.060(3) 0.059(3) -0.007(2) -0.006(3) 0.024(2)
C5 0.104(5) 0.046(3) 0.070(3) -0.003(2) -0.027(3) 0.017(3)
C6 0.074(4) 0.050(3) 0.072(3) 0.007(2) -0.014(3) -0.030(3)
C7 0.054(3) 0.050(2) 0.057(3) 0.005(2) -0.010(3) -0.018(2)
C8 0.030(2) 0.036(2) 0.040(2) -0.0032(18) 0.0019(19) -0.0036(19)
C9 0.035(2) 0.039(2) 0.037(2) 0.0013(18) 0.008(2) 0.0002(17)
C10 0.041(3) 0.066(3) 0.055(3) 0.019(2) -0.002(3) -0.019(3)
C11 0.045(3) 0.064(3) 0.045(3) -0.012(2) 0.001(2) 0.015(2)
C12 0.039(3) 0.044(2) 0.037(2) -0.0074(19) 0.003(2) -0.001(2)
C13 0.069(4) 0.067(3) 0.042(3) -0.013(2) 0.007(3) 0.007(3)
C14 0.061(3) 0.071(3) 0.042(3) -0.014(2) 0.008(2) 0.014(3)
C15 0.051(3) 0.067(3) 0.063(3) -0.007(3) 0.001(3) 0.005(3)
C16 0.066(3) 0.080(3) 0.045(3) -0.005(3) 0.001(3) -0.001(3)
C17 0.050(3) 0.050(3) 0.055(3) -0.010(2) -0.011(3) -0.015(2)
C18 0.058(3) 0.073(3) 0.084(4) 0.000(3) -0.025(3) -0.011(3)
C19 0.075(4) 0.093(4) 0.079(4) 0.010(3) -0.016(3) -0.012(3)
C20 0.095(5) 0.085(4) 0.065(3) -0.011(3) -0.004(4) -0.028(4)
C21 0.044(3) 0.064(3) 0.052(3) -0.006(2) -0.003(2) -0.007(3)
C22 0.049(3) 0.095(4) 0.063(3) 0.009(3) 0.003(3) -0.023(3)
C23 0.058(3) 0.063(3) 0.040(2) -0.003(2) -0.003(2) -0.002(3)
C24 0.059(3) 0.080(3) 0.046(3) 0.014(2) -0.005(3) -0.030(3)
C25 0.048(3) 0.054(3) 0.042(3) 0.0064(19) 0.000(2) -0.009(2)
C26 0.114(6) 0.145(7) 0.178(8) -0.066(7) 0.012(6) -0.025(5)
C27 0.191(10) 0.254(11) 0.150(7) -0.107(8) 0.077(8) -0.115(9)
N1 0.046(2) 0.054(2) 0.041(2) -0.0086(17) 0.0050(18) 0.0003(18)
N2 0.043(2) 0.0487(19) 0.038(2) 0.0061(15) -0.0009(17) -0.0065(18)
O1 0.0554(19) 0.0641(19) 0.0408(15) -0.0111(13) -0.0001(17) 0.0107(19)
O2 0.077(2) 0.083(2) 0.0383(17) 0.0047(16) -0.0031(17) 0.0191(17)
O3 0.078(2) 0.0724(19) 0.065(2) 0.0161(16) -0.035(2) -0.0265(18)
O4 0.0487(19) 0.0695(19) 0.0457(16) 0.0188(14) -0.0068(16) -0.018(2)
O5 0.052(2) 0.094(2) 0.0480(18) -0.0065(16) -0.0030(16) 0.0008(18)
O6 0.053(2) 0.083(2) 0.0422(16) -0.0054(14) 0.0092(17) -0.0030(18)
O7 0.052(2) 0.089(3) 0.250(6) -0.042(3) -0.035(3) -0.005(2)
O8 0.062(2) 0.104(2) 0.070(2) 0.028(2) -0.0034(19) -0.0262(19)
Ni1 0.0408(3) 0.0592(3) 0.0336(3) -0.0083(2) 0.0038(2) -0.0035(3)

loop_
_atom_type_symbol
_atom_type_description
_atom_type_scat_dispersion_real
_atom_type_scat_dispersion_imag
_atom_type_scat_source
C C 0.0033 0.0016 'International Tables Vol C Tables 4.2.6.8 and 6.1.1.4'
H H 0.0000 0.0000 'International Tables Vol C Tables 4.2.6.8 and 6.1.1.4'
N N 0.0061 0.0033 'International Tables Vol C Tables 4.2.6.8 and 6.1.1.4'
O O 0.0106 0.0060 'International Tables Vol C Tables 4.2.6.8 and 6.1.1.4'
Ni Ni 0.3393 1.1124 'International Tables Vol C Tables 4.2.6.8 and 6.1.1.4'

loop_
_geom_angle_atom_site_label_1
_geom_angle_atom_site_label_2
_geom_angle_atom_site_label_3
_geom_angle
_geom_angle_site_symmetry_1
_geom_angle_site_symmetry_3
O2 C1 O1 124.7(4) . .
O2 C1 C2 118.3(4) . .
O1 C1 C2 116.9(4) . .
C3 C2 C1 109.6(3) . .
C3 C2 C9 108.5(3) . .
C1 C2 C9 111.8(3) . .
C3 C2 C10 107.6(3) . .
C1 C2 C10 110.7(3) . .
C9 C2 C10 108.5(3) . .
C4 C3 C2 110.6(3) . .
C4 C3 H3A 109.5 . .
C2 C3 H3A 109.5 . .
C4 C3 H3B 109.5 . .
C2 C3 H3B 109.5 . .
H3A C3 H3B 108.1 . .
C5 C4 C11 109.6(4) . .
C5 C4 C3 110.1(4) . .
C11 C4 C3 109.5(3) . .
C5 C4 H4 109.2 . .
C11 C4 H4 109.2 . .
C3 C4 H4 109.2 . .
C4 C5 C6 108.7(4) . .
C4 C5 H5A 110.0 . .
C6 C5 H5A 110.0 . .
C4 C5 H5B 110.0 . .
C6 C5 H5B 110.0 . .
H5A C5 H5B 108.3 . .
C5 C6 C10 110.9(4) . .
C5 C6 C7 110.0(5) . .
C10 C6 C7 108.7(4) . .
C5 C6 H6 109.1 . .
C10 C6 H6 109.1 . .
C7 C6 H6 109.1 . .
C8 C7 C6 109.9(4) . .
C8 C7 H7A 109.7 . .
C6 C7 H7A 109.7 . .
C8 C7 H7B 109.7 . .
C6 C7 H7B 109.7 . .
H7A C7 H7B 108.2 . .
C12 C8 C11 109.4(3) . .
C12 C8 C7 112.8(3) . .
C11 C8 C7 108.9(3) . .
C12 C8 C9 108.9(3) . .
C11 C8 C9 108.3(3) . .
C7 C8 C9 108.5(3) . .
C2 C9 C8 111.0(3) . .
C2 C9 H9A 109.4 . .
C8 C9 H9A 109.4 . .
C2 C9 H9B 109.4 . .
C8 C9 H9B 109.4 . .
H9A C9 H9B 108.0 . .
C6 C10 C2 110.3(4) . .
C6 C10 H10A 109.6 . .
C2 C10 H10A 109.6 . .
C6 C10 H10B 109.6 . .
C2 C10 H10B 109.6 . .
H10A C10 H10B 108.1 . .
C4 C11 C8 110.6(4) . .
C4 C11 H11A 109.5 . .
C8 C11 H11A 109.5 . .
C4 C11 H11B 109.5 . .
C8 C11 H11B 109.5 . .
H11A C11 H11B 108.1 . .
O3 C12 O4 123.7(4) . .
O3 C12 C8 120.5(4) . .
O4 C12 C8 115.8(4) . .
N1 C13 C15 123.9(4) . .
N1 C13 H13 118.0 . .
C15 C13 H13 118.0 . .
N1 C14 C16 123.3(4) . .
N1 C14 H14 118.3 . .
C16 C14 H14 118.3 . .
C13 C15 C17 121.0(5) . .
C13 C15 H15 119.5 . .
C17 C15 H15 119.5 . .
C14 C16 C17 120.5(4) . .
C14 C16 H16 119.7 . .
C17 C16 H16 119.7 . .
C15 C17 C16 115.5(4) . .
C15 C17 C18 122.6(5) . .
C16 C17 C18 121.8(4) . .
C17 C18 C19 117.1(4) . .
C17 C18 H18A 108.0 . .
C19 C18 H18A 108.0 . .
C17 C18 H18B 108.0 . .
C19 C18 H18B 108.0 . .
H18A C18 H18B 107.3 . .
C20 C19 C18 113.6(4) . .
C20 C19 H19A 108.8 . .
C18 C19 H19A 108.8 . .
C20 C19 H19B 108.8 . .
C18 C19 H19B 108.8 . .
H19A C19 H19B 107.7 . .
C19 C20 C21 116.6(4) . .
C19 C20 H20A 108.2 . .
C21 C20 H20A 108.2 . .
C19 C20 H20B 108.2 . .
C21 C20 H20B 108.2 . .
H20A C20 H20B 107.3 . .
C23 C21 C22 116.1(4) . .
C23 C21 C20 120.4(4) . .
C22 C21 C20 123.5(4) . .
C24 C22 C21 120.5(4) . .
C24 C22 H22 119.7 . .
C21 C22 H22 119.7 . .
C21 C23 C25 121.2(4) . .
C21 C23 H23 119.4 . .
C25 C23 H23 119.4 . .
N2 C24 C22 122.8(4) . .
N2 C24 H24 118.6 . .
C22 C24 H24 118.6 . .
N2 C25 C23 122.7(4) . .
N2 C25 H25 118.7 . .
C23 C25 H25 118.7 . .
O7 C26 C27 116.2(7) . .
O7 C26 H26A 108.2 . .
C27 C26 H26A 108.2 . .
O7 C26 H26B 108.2 . .
C27 C26 H26B 108.2 . .
H26A C26 H26B 107.4 . .
C26 C27 H27A 109.5 . .
C26 C27 H27B 109.5 . .
H27A C27 H27B 109.5 . .
C26 C27 H27C 109.5 . .
H27A C27 H27C 109.5 . .
H27B C27 H27C 109.5 . .
C14 N1 C13 115.7(4) . .
C14 N1 Ni1 123.7(3) . .
C13 N1 Ni1 120.3(3) . .
C24 N2 C25 116.7(4) . .
C24 N2 Ni1 121.0(3) . 2_454
C25 N2 Ni1 122.3(3) . 2_454
C1 O1 Ni1 128.6(3) . .
C12 O4 Ni1 130.9(3) . 2_554
Ni1 O5 H51 109.9 . .
Ni1 O5 H52 99.1 . .
H51 O5 H52 109.3 . .
Ni1 O6 H61 100.2 . .
Ni1 O6 H62 106.5 . .
H61 O6 H62 92.4 . .
H81 O8 H82 115.3 . .
O4 Ni1 O1 176.74(14) 2 .
O4 Ni1 N2 89.38(12) 2 2_455
O1 Ni1 N2 92.90(12) . 2_455
O4 Ni1 N1 90.55(13) 2 .
O1 Ni1 N1 91.70(13) . .
N2 Ni1 N1 91.94(14) 2_455 .
O4 Ni1 O6 91.02(12) 2 .
O1 Ni1 O6 86.63(12) . .
N2 Ni1 O6 178.21(14) 2_455 .
N1 Ni1 O6 89.80(13) . .
O4 Ni1 O5 86.02(12) 2 .
O1 Ni1 O5 91.77(12) . .
N2 Ni1 O5 87.22(13) 2_455 .
N1 Ni1 O5 176.47(13) . .
O6 Ni1 O5 91.07(13) . .

loop_
_geom_bond_atom_site_label_1
_geom_bond_atom_site_label_2
_geom_bond_distance
_geom_bond_site_symmetry_2
C1 O2 1.254(5) .
C1 O1 1.268(5) .
C1 C2 1.528(6) .
C2 C3 1.533(6) .
C2 C9 1.534(5) .
C2 C10 1.537(6) .
C3 C4 1.516(6) .
C3 H3A 0.9700 .
C3 H3B 0.9700 .
C4 C5 1.511(7) .
C4 C11 1.518(6) .
C4 H4 0.9800 .
C5 C6 1.508(9) .
C5 H5A 0.9700 .
C5 H5B 0.9700 .
C6 C10 1.517(6) .
C6 C7 1.533(6) .
C6 H6 0.9800 .
C7 C8 1.524(5) .
C7 H7A 0.9700 .
C7 H7B 0.9700 .
C8 C12 1.519(6) .
C8 C11 1.523(6) .
C8 C9 1.540(5) .
C9 H9A 0.9700 .
C9 H9B 0.9700 .
C10 H10A 0.9700 .
C10 H10B 0.9700 .
C11 H11A 0.9700 .
C11 H11B 0.9700 .
C12 O3 1.252(5) .
C12 O4 1.255(5) .
C13 N1 1.339(6) .
C13 C15 1.365(6) .
C13 H13 0.9300 .
C14 N1 1.338(5) .
C14 C16 1.381(6) .
C14 H14 0.9300 .
C15 C17 1.379(6) .
C15 H15 0.9300 .
C16 C17 1.387(6) .
C16 H16 0.9300 .
C17 C18 1.503(6) .
C18 C19 1.531(7) .
C18 H18A 0.9700 .
C18 H18B 0.9700 .
C19 C20 1.462(8) .
C19 H19A 0.9700 .
C19 H19B 0.9700 .
C20 C21 1.539(7) .
C20 H20A 0.9700 .
C20 H20B 0.9700 .
C21 C23 1.345(6) .
C21 C22 1.395(6) .
C22 C24 1.376(6) .
C22 H22 0.9300 .
C23 C25 1.378(6) .
C23 H23 0.9300 .
C24 N2 1.323(5) .
C24 H24 0.9300 .
C25 N2 1.347(5) .
C25 H25 0.9300 .
C26 O7 1.377(8) .
C26 C27 1.443(7) .
C26 H26A 0.9700 .
C26 H26B 0.9700 .
C27 H27A 0.9600 .
C27 H27B 0.9600 .
C27 H27C 0.9600 .
N1 Ni1 2.090(4) .
N2 Ni1 2.078(3) 2_454
O1 Ni1 2.049(3) .
O4 Ni1 2.041(3) 2_554
O5 Ni1 2.127(3) .
O5 H51 0.9465 .
O5 H52 0.7321 .
O6 Ni1 2.116(3) .
O6 H61 1.0945 .
O6 H62 1.0165 .
O8 H81 0.9384 .
O8 H82 0.9496 .
Ni1 O4 2.041(3) 2
Ni1 N2 2.078(3) 2_455
